data_9000796
loop_
_publ_author_name
'Mortier, W. J.'
'Pearce, J. R.'

_publ_section_title
;
 Thermal stability of the heulandite-type framework: Crystal structure of the
 calcium/ammonium form dehydrated at 483K
;
_journal_name_full 'American Mineralogist'
_journal_page_first 309
_journal_page_last 314
_journal_volume 66
_journal_year 1981
_chemical_formula_sum 'Al2.079 Ca0.793 O18 Si6.921'
_chemical_name_mineral Heulandite-Ca
_space_group_IT_number 12
_symmetry_space_group_name_Hall '-C 2y'
_symmetry_space_group_name_H-M 'C 1 2/m 1'
_cell_angle_alpha 90
_cell_angle_beta 113.41
_cell_angle_gamma 90
_cell_length_a 17.158
_cell_length_b 17.433
_cell_length_c 7.388
_cell_formula_units_Z 4
_cell_volume 2027.960
_database_code_amcsd 0000810
_exptl_crystal_density_diffrn 1.868
_cod_original_formula_sum 'Ca.793 (Si6.921 Al2.079) O18'
_cod_database_code 9000796

loop_
_space_group_symop_operation_xyz
x,y,z
1/2+x,1/2+y,z
x,-y,z
1/2+x,1/2-y,z
-x,y,-z
1/2-x,1/2+y,-z
-x,-y,-z
1/2-x,1/2-y,-z

loop_
_atom_site_aniso_label
_atom_site_aniso_U_11
_atom_site_aniso_U_22
_atom_site_aniso_U_33
_atom_site_aniso_U_12
_atom_site_aniso_U_13
_atom_site_aniso_U_23
Ca1 0.17207 0.06774 0.15462 0.00000 0.04435 0.00000
Ca2 0.06531 0.05697 0.11737 0.00000 0.04976 0.00000
Si1 0.01758 0.04465 0.02003 0.00278 0.00595 0.00359
Al1 0.01758 0.04465 0.02003 0.00278 0.00595 0.00359
Si2 0.02386 0.04003 0.02096 0.00695 0.00811 0.00120
Al2 0.02386 0.04003 0.02096 0.00695 0.00811 0.00120
Si3 0.03266 0.04003 0.02142 0.00000 0.01190 0.00060
Al3 0.03266 0.04003 0.02142 0.00000 0.01190 0.00060
Si4 0.03517 0.02463 0.02771 0.00139 0.01298 0.00060
Al4 0.03517 0.02463 0.02771 0.00139 0.01298 0.00060
Si5 0.02010 0.03695 0.02375 0.00000 0.01028 0.00000
Al5 0.02010 0.03695 0.02375 0.00000 0.01028 0.00000
O1 0.02386 0.04619 0.04401 0.00139 -0.00162 0.00359
O2 0.04019 0.04773 0.03470 0.01391 0.00919 0.00359
O3 0.05401 0.07544 0.02981 0.01530 0.01785 0.00359
O4 0.06531 0.07082 0.08081 -0.01112 0.04813 -0.03233
O5 0.04019 0.07236 0.06311 -0.00973 0.02650 0.01317
O6 0.05401 0.06312 0.09338 0.02086 0.03083 0.01976
O7 0.08541 0.10008 0.03726 0.00695 0.00757 -0.02036
O8 0.06782 0.06928 0.12156 -0.00278 0.06328 0.01796
O9 0.08918 0.03079 0.13506 0.00000 0.07788 0.00000
O10 0.13690 0.10777 0.02026 0.00000 -0.02109 0.00000

loop_
_atom_site_label
_atom_site_fract_x
_atom_site_fract_y
_atom_site_fract_z
_atom_site_occupancy
Ca1 0.25910 0.50000 0.08200 0.60300
Ca2 0.03260 0.00000 0.29010 0.19000
Si1 0.32000 0.16320 0.23430 0.76900
Al1 0.32000 0.16320 0.23430 0.23100
Si2 0.06680 0.21370 0.21540 0.76900
Al2 0.06680 0.21370 0.21540 0.23100
Si3 0.21620 0.31450 0.20180 0.76900
Al3 0.21620 0.31450 0.20180 0.23100
Si4 0.20200 0.08950 0.41210 0.76900
Al4 0.20200 0.08950 0.41210 0.23100
Si5 0.00000 0.29560 0.50000 0.76900
Al5 0.00000 0.29560 0.50000 0.23100
O1 0.41900 0.15040 0.38410 1.00000
O2 0.29060 0.25130 0.24210 1.00000
O3 0.30680 0.14090 0.00910 1.00000
O4 0.01700 0.24080 0.34620 1.00000
O5 0.26270 0.10180 0.29090 1.00000
O6 0.11170 0.13370 0.30460 1.00000
O7 0.25200 0.38620 0.35580 1.00000
O8 0.13450 0.27680 0.21720 1.00000
O9 0.17650 0.00000 0.40970 1.00000
O10 0.00000 0.19480 0.00000 1.00000

loop_
_cod_related_entry_id
_cod_related_entry_database
_cod_related_entry_code
1 AMCSD 0000810
